data_8105913
loop_
_publ_author_name
'Yeo, Chien Ing'
'Tiekink, Edward R.T.'

_publ_section_title
;
 Crystal structure of 3-[methyl(phenyl)amino]-1-phenylthiourea, C14H15N3S
;
_journal_issue 5
_journal_name_full 'Zeitschrift f\"ur Kristallographie - New Crystal Structures'
_journal_page_first 987
_journal_page_last 988
_journal_paper_doi 10.1515/ncrs-2019-0204
_journal_volume 234
_journal_year 2019
_chemical_formula_moiety 'C14 H15 N3 S'
_chemical_formula_sum 'C14 H15 N3 S'
_chemical_formula_weight 257.35
_space_group_crystal_system monoclinic
_space_group_IT_number 14
_space_group_name_Hall '-P 2ybc'
_space_group_name_H-M_alt 'P 1 21/c 1'
_atom_sites_solution_hydrogens mixed
_audit_creation_method SHELXL-2014/7
_cell_angle_alpha 90
_cell_angle_beta 107.8230(10)
_cell_angle_gamma 90
_cell_formula_units_Z 4
_cell_length_a 10.48010(10)
_cell_length_b 10.81320(10)
_cell_length_c 12.13410(10)
_cell_measurement_reflns_used 12118
_cell_measurement_temperature 100(2)
_cell_measurement_theta_max 76.3970
_cell_measurement_theta_min 4.4350
_cell_volume 1309.08(2)
_computing_cell_refinement 'CrysAlisPro [1]'
_computing_data_collection 'CrysAlisPro [1]'
_computing_data_reduction 'CrysAlisPro [1]'
_computing_molecular_graphics 'ORTEP-3 for Windows [4]'
_computing_publication_material 'SHELXL-2014/7 [3]'
_computing_structure_refinement 'SHELXL-2014/7 [3]'
_computing_structure_solution 'SHELXT 2014/5 [2]'
_diffrn_ambient_temperature 100(2)
_diffrn_detector_area_resol_mean 5.2558
_diffrn_measured_fraction_theta_full 1.000
_diffrn_measured_fraction_theta_max 1.000
_diffrn_measurement_device_type 'XtaLAB Synergy, Dualflex, AtlasS2'
_diffrn_measurement_method '\w scans'
_diffrn_radiation_type CuK\a
_diffrn_radiation_wavelength 1.54184
_diffrn_reflns_av_R_equivalents 0.0245
_diffrn_reflns_av_unetI/netI 0.0136
_diffrn_reflns_Laue_measured_fraction_full 1.000
_diffrn_reflns_Laue_measured_fraction_max 1.000
_diffrn_reflns_limit_h_max 9
_diffrn_reflns_limit_h_min -12
_diffrn_reflns_limit_k_max 12
_diffrn_reflns_limit_k_min -12
_diffrn_reflns_limit_l_max 14
_diffrn_reflns_limit_l_min -14
_diffrn_reflns_number 16316
_diffrn_reflns_point_group_measured_fraction_full 1.000
_diffrn_reflns_point_group_measured_fraction_max 1.000
_diffrn_reflns_theta_full 67.071
_diffrn_reflns_theta_max 67.071
_diffrn_reflns_theta_min 4.432
_diffrn_source 'micro-focus sealed X-ray tube'
_exptl_absorpt_coefficient_mu 2.065
_exptl_absorpt_correction_T_max 1.000
_exptl_absorpt_correction_T_min 0.709
_exptl_absorpt_correction_type gaussian
_exptl_absorpt_process_details 'CrysAlisPro [1]'
_exptl_crystal_colour colourless
_exptl_crystal_density_diffrn 1.306
_exptl_crystal_description block
_exptl_crystal_F_000 544
_exptl_crystal_size_max 0.184
_exptl_crystal_size_mid 0.092
_exptl_crystal_size_min 0.046
_refine_diff_density_max 0.154
_refine_diff_density_min -0.214
_refine_diff_density_rms 0.042
_refine_ls_extinction_coef .
_refine_ls_extinction_method none
_refine_ls_goodness_of_fit_ref 1.098
_refine_ls_hydrogen_treatment mixed
_refine_ls_matrix_type full
_refine_ls_number_parameters 170
_refine_ls_number_reflns 2338
_refine_ls_number_restraints 2
_refine_ls_restrained_S_all 1.098
_refine_ls_R_factor_all 0.0273
_refine_ls_R_factor_gt 0.0266
_refine_ls_shift/su_max 0.001
_refine_ls_shift/su_mean 0.000
_refine_ls_structure_factor_coef Fsqd
_refine_ls_weighting_details 'w=1/[\s^2^(Fo^2^)+(0.0397P)^2^+0.4031P] where P=(Fo^2^+2Fc^2^)/3'
_refine_ls_weighting_scheme calc
_refine_ls_wR_factor_gt 0.0723
_refine_ls_wR_factor_ref 0.0728
_reflns_Friedel_coverage 0.000
_reflns_Friedel_fraction_full .
_reflns_Friedel_fraction_max .
_reflns_number_gt 2266
_reflns_number_total 2338
_reflns_threshold_expression 'I > 2\s(I)'
_cod_data_source_file suppl_ncrs-2019-0204_suppl.cif
_cod_data_source_block shelx
_cod_original_sg_symbol_H-M 'P 21/c'
_cod_database_code 8105913
_shelx_shelxl_version_number 2014/7
_shelx_space_group_comment
;
The symmetry employed for this shelxl refinement is uniquely defined
by the following loop, which should always be used as a source of
symmetry information in preference to the above space-group names.
They are only intended as comments.
;
_shelx_estimated_absorpt_t_min 0.703
_shelx_estimated_absorpt_t_max 0.911

loop_
_space_group_symop_operation_xyz
'x, y, z'
'-x, y+1/2, -z+1/2'
'-x, -y, -z'
'x, -y-1/2, z-1/2'

loop_
_atom_site_label
_atom_site_type_symbol
_atom_site_fract_x
_atom_site_fract_y
_atom_site_fract_z
_atom_site_U_iso_or_equiv
_atom_site_adp_type
_atom_site_occupancy
_atom_site_site_symmetry_order
_atom_site_calc_flag
_atom_site_refinement_flags_posn
_atom_site_refinement_flags_adp
_atom_site_refinement_flags_occupancy
_atom_site_disorder_assembly
_atom_site_disorder_group
S1 S 0.34126(3) 0.36235(3) 0.50973(2) 0.02291(11) Uani 1 1 d . . . . .
N1 N 0.27734(9) 0.28022(9) 0.28687(8) 0.0174(2) Uani 1 1 d D . . . .
H1N H 0.2881(14) 0.2973(13) 0.2205(9) 0.021 Uiso 1 1 d D U . . .
N2 N 0.41261(10) 0.44811(9) 0.33649(8) 0.0197(2) Uani 1 1 d D . . . .
H2N H 0.4662(12) 0.4958(12) 0.3887(10) 0.024 Uiso 1 1 d D U . . .
N3 N 0.41405(10) 0.45604(9) 0.22106(8) 0.0175(2) Uani 1 1 d . . . . .
C1 C 0.34249(11) 0.35979(10) 0.37083(10) 0.0172(2) Uani 1 1 d . . . . .
C2 C 0.19660(11) 0.17545(11) 0.28940(10) 0.0166(2) Uani 1 1 d . . . . .
C3 C 0.20148(12) 0.10995(11) 0.38922(10) 0.0204(3) Uani 1 1 d . . . . .
H3 H 0.2585 0.1367 0.4623 0.024 Uiso 1 1 calc R U . . .
C4 C 0.12241(12) 0.00505(11) 0.38144(11) 0.0223(3) Uani 1 1 d . . . . .
H4 H 0.1246 -0.0388 0.4498 0.027 Uiso 1 1 calc R U . . .
C5 C 0.04058(12) -0.03621(11) 0.27532(11) 0.0221(3) Uani 1 1 d . . . . .
H5 H -0.0124 -0.1084 0.2707 0.027 Uiso 1 1 calc R U . . .
C6 C 0.03667(12) 0.02894(11) 0.17573(11) 0.0221(3) Uani 1 1 d . . . . .
H6 H -0.0189 0.0008 0.1026 0.027 Uiso 1 1 calc R U . . .
C7 C 0.11320(12) 0.13459(11) 0.18224(10) 0.0195(3) Uani 1 1 d . . . . .
H7 H 0.1090 0.1793 0.1139 0.023 Uiso 1 1 calc R U . . .
C8 C 0.35658(11) 0.56884(10) 0.16702(9) 0.0170(2) Uani 1 1 d . . . . .
C9 C 0.24293(12) 0.61596(11) 0.18976(11) 0.0223(3) Uani 1 1 d . . . . .
H9 H 0.2097 0.5770 0.2456 0.027 Uiso 1 1 calc R U . . .
C10 C 0.17873(12) 0.71932(12) 0.13098(12) 0.0270(3) Uani 1 1 d . . . . .
H10 H 0.1012 0.7504 0.1465 0.032 Uiso 1 1 calc R U . . .
C11 C 0.22629(13) 0.77820(12) 0.04964(11) 0.0268(3) Uani 1 1 d . . . . .
H11 H 0.1814 0.8487 0.0092 0.032 Uiso 1 1 calc R U . . .
C12 C 0.33986(12) 0.73283(11) 0.02827(10) 0.0225(3) Uani 1 1 d . . . . .
H12 H 0.3732 0.7728 -0.0271 0.027 Uiso 1 1 calc R U . . .
C13 C 0.40599(12) 0.62918(11) 0.08701(10) 0.0182(3) Uani 1 1 d . . . . .
H13 H 0.4847 0.5996 0.0725 0.022 Uiso 1 1 calc R U . . .
C14 C 0.54288(12) 0.41597(11) 0.20906(10) 0.0216(3) Uani 1 1 d . . . . .
H14A H 0.5677 0.3358 0.2474 0.032 Uiso 1 1 calc R U . . .
H14B H 0.6120 0.4772 0.2450 0.032 Uiso 1 1 calc R U . . .
H14C H 0.5350 0.4081 0.1268 0.032 Uiso 1 1 calc R U . . .

loop_
_atom_site_aniso_label
_atom_site_aniso_U_11
_atom_site_aniso_U_22
_atom_site_aniso_U_33
_atom_site_aniso_U_23
_atom_site_aniso_U_13
_atom_site_aniso_U_12
S1 0.03218(19) 0.02351(18) 0.01744(17) -0.00349(11) 0.01411(13) -0.00816(11)
N1 0.0208(5) 0.0173(5) 0.0149(5) 0.0016(4) 0.0066(4) -0.0023(4)
N2 0.0273(5) 0.0202(5) 0.0125(5) -0.0021(4) 0.0075(4) -0.0074(4)
N3 0.0235(5) 0.0178(5) 0.0131(5) 0.0011(4) 0.0082(4) -0.0009(4)
C1 0.0182(5) 0.0165(6) 0.0182(6) 0.0008(4) 0.0074(5) 0.0013(4)
C2 0.0156(5) 0.0137(5) 0.0215(6) -0.0002(4) 0.0071(4) 0.0017(4)
C3 0.0204(6) 0.0188(6) 0.0206(6) 0.0025(5) 0.0043(5) 0.0005(5)
C4 0.0229(6) 0.0193(6) 0.0257(6) 0.0059(5) 0.0085(5) 0.0013(5)
C5 0.0187(5) 0.0164(6) 0.0322(7) -0.0003(5) 0.0092(5) -0.0009(4)
C6 0.0198(6) 0.0209(6) 0.0242(6) -0.0041(5) 0.0047(5) -0.0002(5)
C7 0.0210(6) 0.0195(6) 0.0187(6) 0.0008(4) 0.0071(5) 0.0023(4)
C8 0.0199(6) 0.0152(6) 0.0149(5) -0.0034(4) 0.0039(4) -0.0032(4)
C9 0.0231(6) 0.0217(6) 0.0245(6) -0.0049(5) 0.0109(5) -0.0050(5)
C10 0.0224(6) 0.0227(6) 0.0354(7) -0.0084(5) 0.0080(5) 0.0012(5)
C11 0.0275(6) 0.0176(6) 0.0295(7) -0.0015(5) 0.0001(5) 0.0022(5)
C12 0.0280(6) 0.0194(6) 0.0177(6) 0.0003(5) 0.0035(5) -0.0037(5)
C13 0.0199(6) 0.0187(6) 0.0155(6) -0.0015(4) 0.0048(4) -0.0020(4)
C14 0.0264(6) 0.0225(6) 0.0178(6) 0.0029(5) 0.0095(5) 0.0044(5)

loop_
_atom_type_symbol
_atom_type_description
_atom_type_scat_dispersion_real
_atom_type_scat_dispersion_imag
_atom_type_scat_source
C C 0.0181 0.0091 'International Tables Vol C Tables 4.2.6.8 and 6.1.1.4'
H H 0.0000 0.0000 'International Tables Vol C Tables 4.2.6.8 and 6.1.1.4'
N N 0.0311 0.0180 'International Tables Vol C Tables 4.2.6.8 and 6.1.1.4'
S S 0.3331 0.5567 'International Tables Vol C Tables 4.2.6.8 and 6.1.1.4'

loop_
_geom_angle_atom_site_label_1
_geom_angle_atom_site_label_2
_geom_angle_atom_site_label_3
_geom_angle
_geom_angle_site_symmetry_1
_geom_angle_site_symmetry_3
C1 N1 C2 131.30(10) . .
C1 N1 H1N 112.7(10) . .
C2 N1 H1N 116.0(10) . .
C1 N2 N3 121.61(10) . .
C1 N2 H2N 119.0(10) . .
N3 N2 H2N 119.0(10) . .
N2 N3 C8 112.18(9) . .
N2 N3 C14 111.78(9) . .
C8 N3 C14 118.58(9) . .
N2 C1 N1 114.64(10) . .
N2 C1 S1 117.94(9) . .
N1 C1 S1 127.39(9) . .
C3 C2 C7 119.68(11) . .
C3 C2 N1 124.19(10) . .
C7 C2 N1 116.05(10) . .
C2 C3 C4 119.60(11) . .
C2 C3 H3 120.2 . .
C4 C3 H3 120.2 . .
C5 C4 C3 120.83(11) . .
C5 C4 H4 119.6 . .
C3 C4 H4 119.6 . .
C4 C5 C6 119.40(11) . .
C4 C5 H5 120.3 . .
C6 C5 H5 120.3 . .
C7 C6 C5 120.46(11) . .
C7 C6 H6 119.8 . .
C5 C6 H6 119.8 . .
C6 C7 C2 120.02(11) . .
C6 C7 H7 120.0 . .
C2 C7 H7 120.0 . .
C13 C8 C9 119.15(11) . .
C13 C8 N3 121.68(10) . .
C9 C8 N3 119.05(10) . .
C10 C9 C8 120.10(11) . .
C10 C9 H9 120.0 . .
C8 C9 H9 120.0 . .
C9 C10 C11 120.83(11) . .
C9 C10 H10 119.6 . .
C11 C10 H10 119.6 . .
C12 C11 C10 119.16(12) . .
C12 C11 H11 120.4 . .
C10 C11 H11 120.4 . .
C11 C12 C13 120.74(11) . .
C11 C12 H12 119.6 . .
C13 C12 H12 119.6 . .
C12 C13 C8 120.00(11) . .
C12 C13 H13 120.0 . .
C8 C13 H13 120.0 . .
N3 C14 H14A 109.5 . .
N3 C14 H14B 109.5 . .
H14A C14 H14B 109.5 . .
N3 C14 H14C 109.5 . .
H14A C14 H14C 109.5 . .
H14B C14 H14C 109.5 . .

loop_
_geom_bond_atom_site_label_1
_geom_bond_atom_site_label_2
_geom_bond_distance
_geom_bond_site_symmetry_2
S1 C1 1.6897(11) .
N1 C1 1.3485(15) .
N1 C2 1.4200(15) .
N1 H1N 0.867(9) .
N2 C1 1.3465(15) .
N2 N3 1.4080(13) .
N2 H2N 0.874(9) .
N3 C8 1.4278(15) .
N3 C14 1.4671(15) .
C2 C3 1.3905(17) .
C2 C7 1.3980(17) .
C3 C4 1.3907(17) .
C3 H3 0.9500 .
C4 C5 1.3845(18) .
C4 H4 0.9500 .
C5 C6 1.3884(18) .
C5 H5 0.9500 .
C6 C7 1.3841(17) .
C6 H6 0.9500 .
C7 H7 0.9500 .
C8 C13 1.3942(16) .
C8 C9 1.3984(17) .
C9 C10 1.3845(19) .
C9 H9 0.9500 .
C10 C11 1.3890(19) .
C10 H10 0.9500 .
C11 C12 1.3832(18) .
C11 H11 0.9500 .
C12 C13 1.3936(17) .
C12 H12 0.9500 .
C13 H13 0.9500 .
C14 H14A 0.9800 .
C14 H14B 0.9800 .
C14 H14C 0.9800 .

loop_
_geom_torsion_atom_site_label_1
_geom_torsion_atom_site_label_2
_geom_torsion_atom_site_label_3
_geom_torsion_atom_site_label_4
_geom_torsion
_geom_torsion_site_symmetry_1
_geom_torsion_site_symmetry_2
_geom_torsion_site_symmetry_3
_geom_torsion_site_symmetry_4
C1 N2 N3 C8 116.89(11) . . . .
C1 N2 N3 C14 -107.11(12) . . . .
N3 N2 C1 N1 1.13(16) . . . .
N3 N2 C1 S1 -177.12(8) . . . .
C2 N1 C1 N2 178.66(11) . . . .
C2 N1 C1 S1 -3.28(18) . . . .
C1 N1 C2 C3 -21.28(18) . . . .
C1 N1 C2 C7 162.13(11) . . . .
C7 C2 C3 C4 -0.56(17) . . . .
N1 C2 C3 C4 -177.03(10) . . . .
C2 C3 C4 C5 1.11(18) . . . .
C3 C4 C5 C6 -0.66(18) . . . .
C4 C5 C6 C7 -0.35(18) . . . .
C5 C6 C7 C2 0.89(18) . . . .
C3 C2 C7 C6 -0.43(17) . . . .
N1 C2 C7 C6 176.32(10) . . . .
N2 N3 C8 C13 144.59(10) . . . .
C14 N3 C8 C13 11.87(15) . . . .
N2 N3 C8 C9 -39.29(14) . . . .
C14 N3 C8 C9 -172.01(10) . . . .
C13 C8 C9 C10 1.70(17) . . . .
N3 C8 C9 C10 -174.52(10) . . . .
C8 C9 C10 C11 -0.50(18) . . . .
C9 C10 C11 C12 -0.47(19) . . . .
C10 C11 C12 C13 0.21(18) . . . .
C11 C12 C13 C8 1.01(17) . . . .
C9 C8 C13 C12 -1.95(17) . . . .
N3 C8 C13 C12 174.16(10) . . . .
